data_7249057
loop_
_publ_author_name
'Bondarenko, Mikhail A.'
'Novikov, Alexander S.'
'Abramov, Pavel A.'
'Sokolov, Maxim N.'
'Adonin, Sergey A.'

_publ_section_title
;
 Crystalline products of bromoantimonate(iii) oxidation by Br2 in the
 presence of different cations: diversity of structural types and patterns
 of halogen bond systems
;
_journal_issue 33
_journal_name_full CrystEngComm
_journal_page_first 4518
_journal_page_last 4524
_journal_paper_doi 10.1039/D4CE00207E
_journal_volume 26
_journal_year 2024
_chemical_formula_sum 'C18 H26 Br12 N2 Sb2'
_chemical_formula_weight 1472.83
_space_group_crystal_system monoclinic
_space_group_IT_number 15
_space_group_name_Hall '-C 2yc'
_space_group_name_H-M_alt 'C 1 2/c 1'
_atom_sites_solution_hydrogens geom
_audit_creation_method SHELXL-2014/7
_audit_update_record
;
2024-02-21 deposited with the CCDC.	2024-07-09 downloaded from the CCDC.
;
_cell_angle_alpha 90
_cell_angle_beta 102.413(7)
_cell_angle_gamma 90
_cell_formula_units_Z 4
_cell_length_a 22.0906(14)
_cell_length_b 7.8331(5)
_cell_length_c 20.5614(14)
_cell_measurement_reflns_used 3273
_cell_measurement_temperature 130(2)
_cell_measurement_theta_max 28.8960
_cell_measurement_theta_min 4.0140
_cell_volume 3474.7(4)
_computing_cell_refinement 'CrysAlisPro 1.171.38.46 (Rigaku OD, 2015)'
_computing_data_collection 'CrysAlisPro 1.171.38.46 (Rigaku OD, 2015)'
_computing_data_reduction 'CrysAlisPro 1.171.38.46 (Rigaku OD, 2015)'
_computing_structure_refinement 'SHELXL-2014/7 (Sheldrick, 2014)'
_diffrn_ambient_temperature 130(2)
_diffrn_detector_area_resol_mean 10.6168
_diffrn_measured_fraction_theta_full 0.997
_diffrn_measured_fraction_theta_max 0.841
_diffrn_measurement_device_type 'New Xcalibur, AtlasS2'
_diffrn_radiation_type MoK\a
_diffrn_radiation_wavelength 0.71073
_diffrn_reflns_av_R_equivalents 0.0247
_diffrn_reflns_av_unetI/netI 0.0368
_diffrn_reflns_Laue_measured_fraction_full 0.997
_diffrn_reflns_Laue_measured_fraction_max 0.841
_diffrn_reflns_limit_h_max 28
_diffrn_reflns_limit_h_min -22
_diffrn_reflns_limit_k_max 9
_diffrn_reflns_limit_k_min -10
_diffrn_reflns_limit_l_max 28
_diffrn_reflns_limit_l_min -25
_diffrn_reflns_number 8051
_diffrn_reflns_point_group_measured_fraction_full 0.997
_diffrn_reflns_point_group_measured_fraction_max 0.841
_diffrn_reflns_theta_full 25.500
_diffrn_reflns_theta_max 29.096
_diffrn_reflns_theta_min 3.549
_diffrn_source 'fine-focus sealed X-ray tube'
_exptl_absorpt_coefficient_mu 15.368
_exptl_absorpt_correction_T_max 1.00000
_exptl_absorpt_correction_T_min 0.33367
_exptl_absorpt_correction_type multi-scan
_exptl_absorpt_process_details
;
CrysAlisPro 1.171.38.46 (Rigaku Oxford Diffraction, 2015)
Empirical absorption correction using spherical harmonics,
 implemented in SCALE3 ABSPACK scaling algorithm.
;
_exptl_crystal_colour purple
_exptl_crystal_density_diffrn 2.815
_exptl_crystal_description block
_exptl_crystal_F_000 2680
_exptl_crystal_size_max 0.210
_exptl_crystal_size_mid 0.160
_exptl_crystal_size_min 0.100
_refine_diff_density_max 1.089
_refine_diff_density_min -0.794
_refine_diff_density_rms 0.152
_refine_ls_extinction_method none
_refine_ls_goodness_of_fit_ref 0.995
_refine_ls_hydrogen_treatment constr
_refine_ls_matrix_type full
_refine_ls_number_parameters 156
_refine_ls_number_reflns 3916
_refine_ls_number_restraints 0
_refine_ls_restrained_S_all 0.995
_refine_ls_R_factor_all 0.0339
_refine_ls_R_factor_gt 0.0251
_refine_ls_shift/su_max 0.001
_refine_ls_shift/su_mean 0.000
_refine_ls_structure_factor_coef Fsqd
_refine_ls_weighting_details 'w=1/[\s^2^(Fo^2^)+(0.0228P)^2^] where P=(Fo^2^+2Fc^2^)/3'
_refine_ls_weighting_scheme calc
_refine_ls_wR_factor_gt 0.0509
_refine_ls_wR_factor_ref 0.0541
_reflns_Friedel_coverage 0.000
_reflns_number_gt 3314
_reflns_number_total 3916
_reflns_threshold_expression 'I > 2\s(I)'
_cod_data_source_file d4ce00207e2.cif
_cod_data_source_block BM93_a
_cod_depositor_comments 'Adding full bibliography for 7249056--7249061.cif.'
_cod_original_sg_symbol_H-M 'C 2/c'
_cod_database_code 7249057
_shelx_shelxl_version_number 2014/7
_shelx_space_group_comment
;
The symmetry employed for this shelxl refinement is uniquely defined
by the following loop, which should always be used as a source of
symmetry information in preference to the above space-group names.
They are only intended as comments.
;
_shelx_estimated_absorpt_t_min 0.141
_shelx_estimated_absorpt_t_max 0.309

loop_
_space_group_symop_operation_xyz
'x, y, z'
'-x, y, -z+1/2'
'x+1/2, y+1/2, z'
'-x+1/2, y+1/2, -z+1/2'
'-x, -y, -z'
'x, -y, z-1/2'
'-x+1/2, -y+1/2, -z'
'x+1/2, -y+1/2, z-1/2'

loop_
_atom_site_label
_atom_site_type_symbol
_atom_site_fract_x
_atom_site_fract_y
_atom_site_fract_z
_atom_site_U_iso_or_equiv
_atom_site_adp_type
_atom_site_occupancy
_atom_site_site_symmetry_order
_atom_site_calc_flag
_atom_site_refinement_flags_posn
_atom_site_refinement_flags_adp
_atom_site_refinement_flags_occupancy
_atom_site_disorder_assembly
_atom_site_disorder_group
Sb1 Sb 0.5000 0.39201(4) 0.7500 0.01227(8) Uani 1 2 d S T P . .
C1 C 0.2451(2) 0.6607(7) 0.7999(3) 0.0494(14) Uani 1 1 d . . . . .
H1A H 0.2494 0.5364 0.8033 0.074 Uiso 1 1 calc R U . . .
H1B H 0.2266 0.6924 0.7538 0.074 Uiso 1 1 calc R U . . .
H1C H 0.2184 0.7002 0.8292 0.074 Uiso 1 1 calc R U . . .
N1 N 0.39032(15) 0.8291(4) 0.90633(16) 0.0198(7) Uani 1 1 d . . . . .
Br1 Br 0.55096(2) 0.61717(5) 0.83130(2) 0.02173(10) Uani 1 1 d . . . . .
Sb2 Sb 0.2500 -0.2500 0.5000 0.01382(9) Uani 1 2 d S . P . .
C2 C 0.30690(19) 0.7412(5) 0.8202(2) 0.0252(10) Uani 1 1 d . . . . .
Br2 Br 0.40669(2) 0.38004(5) 0.80377(2) 0.02023(10) Uani 1 1 d . . . . .
Br3 Br 0.44806(2) 0.16051(5) 0.66826(2) 0.02059(10) Uani 1 1 d . . . . .
C3 C 0.3388(2) 0.8043(5) 0.7744(2) 0.0272(10) Uani 1 1 d . . . . .
H3 H 0.3215 0.7935 0.7281 0.033 Uiso 1 1 calc R U . . .
Br5 Br 0.33477(2) -0.09338(5) 0.58108(2) 0.02258(10) Uani 1 1 d . . . . .
C5 C 0.4207(2) 0.8950(5) 0.8615(2) 0.0279(10) Uani 1 1 d . . . . .
H5 H 0.4597 0.9497 0.8762 0.034 Uiso 1 1 calc R U . . .
Br4 Br 0.20607(2) 0.03552(5) 0.45229(2) 0.02395(10) Uani 1 1 d . . . . .
C4 C 0.3955(2) 0.8828(5) 0.7958(2) 0.0327(11) Uani 1 1 d . . . . .
H4 H 0.4168 0.9283 0.7642 0.039 Uiso 1 1 calc R U . . .
Br6 Br 0.31885(2) -0.25898(5) 0.41498(2) 0.02356(10) Uani 1 1 d . . . . .
C6 C 0.33529(18) 0.7542(5) 0.8865(2) 0.0206(9) Uani 1 1 d . . . . .
H6 H 0.3151 0.7086 0.9190 0.025 Uiso 1 1 calc R U . . .
C9 C 0.46987(18) 0.5488(5) 0.9897(2) 0.0219(9) Uani 1 1 d . . . . .
H9A H 0.4411 0.5124 1.0179 0.026 Uiso 1 1 calc R U . . .
H9B H 0.4505 0.5206 0.9429 0.026 Uiso 1 1 calc R U . . .
C8 C 0.47949(19) 0.7406(5) 0.9962(2) 0.0238(9) Uani 1 1 d . . . . .
H8A H 0.5002 0.7674 1.0427 0.029 Uiso 1 1 calc R U . . .
H8B H 0.5075 0.7765 0.9671 0.029 Uiso 1 1 calc R U . . .
C7 C 0.42026(19) 0.8429(5) 0.9782(2) 0.0255(10) Uani 1 1 d . . . . .
H7A H 0.3910 0.8023 1.0051 0.031 Uiso 1 1 calc R U . . .
H7B H 0.4296 0.9644 0.9894 0.031 Uiso 1 1 calc R U . . .

loop_
_atom_site_aniso_label
_atom_site_aniso_U_11
_atom_site_aniso_U_22
_atom_site_aniso_U_33
_atom_site_aniso_U_23
_atom_site_aniso_U_13
_atom_site_aniso_U_12
Sb1 0.01180(17) 0.01527(17) 0.00993(17) 0.000 0.00276(14) 0.000
C1 0.046(3) 0.056(3) 0.040(3) 0.016(3) -0.005(3) -0.014(3)
N1 0.0242(18) 0.0152(16) 0.0235(19) 0.0000(14) 0.0131(16) 0.0016(15)
Br1 0.0233(2) 0.0236(2) 0.0171(2) -0.00556(16) 0.00162(17) -0.00465(17)
Sb2 0.01228(17) 0.01614(17) 0.01371(18) -0.00257(14) 0.00427(15) -0.00202(14)
C2 0.026(2) 0.019(2) 0.032(3) 0.0053(18) 0.007(2) 0.0068(18)
Br2 0.0166(2) 0.0264(2) 0.0201(2) -0.00060(16) 0.00959(17) -0.00005(17)
Br3 0.0227(2) 0.0232(2) 0.0162(2) -0.00531(16) 0.00489(17) -0.00721(17)
C3 0.040(3) 0.020(2) 0.022(2) 0.0072(18) 0.008(2) 0.010(2)
Br5 0.0202(2) 0.0275(2) 0.0185(2) -0.00333(17) 0.00068(17) -0.00868(17)
C5 0.032(2) 0.021(2) 0.036(3) 0.0006(19) 0.019(2) -0.0042(19)
Br4 0.0247(2) 0.0209(2) 0.0266(2) 0.00309(17) 0.00635(18) 0.00330(18)
C4 0.047(3) 0.022(2) 0.035(3) 0.008(2) 0.024(2) 0.003(2)
Br6 0.0230(2) 0.0288(2) 0.0230(2) -0.00383(17) 0.01415(18) -0.00303(18)
C6 0.021(2) 0.0187(19) 0.026(2) 0.0054(17) 0.0116(19) 0.0023(17)
C9 0.024(2) 0.026(2) 0.017(2) -0.0072(17) 0.0066(18) -0.0093(18)
C8 0.027(2) 0.025(2) 0.021(2) -0.0076(18) 0.0067(18) -0.0058(19)
C7 0.029(2) 0.026(2) 0.024(2) -0.0080(18) 0.010(2) -0.004(2)

loop_
_atom_type_symbol
_atom_type_description
_atom_type_scat_dispersion_real
_atom_type_scat_dispersion_imag
_atom_type_scat_source
C C 0.0033 0.0016 'International Tables Vol C Tables 4.2.6.8 and 6.1.1.4'
N N 0.0061 0.0033 'International Tables Vol C Tables 4.2.6.8 and 6.1.1.4'
Br Br -0.2901 2.4595 'International Tables Vol C Tables 4.2.6.8 and 6.1.1.4'
Sb Sb -0.5866 1.5461 'International Tables Vol C Tables 4.2.6.8 and 6.1.1.4'
H H 0.0000 0.0000 'International Tables Vol C Tables 4.2.6.8 and 6.1.1.4'

loop_
_geom_angle_atom_site_label_1
_geom_angle_atom_site_label_2
_geom_angle_atom_site_label_3
_geom_angle
_geom_angle_site_symmetry_1
_geom_angle_site_symmetry_3
_geom_angle_publ_flag
Br1 Sb1 Br1 91.28(2) 2_656 . ?
Br1 Sb1 Br2 91.485(14) 2_656 . ?
Br1 Sb1 Br2 91.471(14) . . ?
Br1 Sb1 Br2 91.474(14) 2_656 2_656 ?
Br1 Sb1 Br2 91.486(14) . 2_656 ?
Br2 Sb1 Br2 175.77(2) . 2_656 ?
Br1 Sb1 Br3 179.378(15) 2_656 2_656 ?
Br1 Sb1 Br3 89.257(15) . 2_656 ?
Br2 Sb1 Br3 88.813(14) . 2_656 ?
Br2 Sb1 Br3 88.200(14) 2_656 2_656 ?
Br1 Sb1 Br3 89.257(14) 2_656 . ?
Br1 Sb1 Br3 179.378(15) . . ?
Br2 Sb1 Br3 88.201(14) . . ?
Br2 Sb1 Br3 88.813(14) 2_656 . ?
Br3 Sb1 Br3 90.21(2) 2_656 . ?
C2 C1 H1A 109.5 . . ?
C2 C1 H1B 109.5 . . ?
H1A C1 H1B 109.5 . . ?
C2 C1 H1C 109.5 . . ?
H1A C1 H1C 109.5 . . ?
H1B C1 H1C 109.5 . . ?
C6 N1 C5 120.8(4) . . ?
C6 N1 C7 121.2(3) . . ?
C5 N1 C7 117.9(3) . . ?
Br5 Sb2 Br5 180.0 . 7_546 ?
Br5 Sb2 Br4 90.299(15) . 7_546 ?
Br5 Sb2 Br4 89.701(14) 7_546 7_546 ?
Br5 Sb2 Br4 89.700(15) . . ?
Br5 Sb2 Br4 90.299(14) 7_546 . ?
Br4 Sb2 Br4 180.0 7_546 . ?
Br5 Sb2 Br6 89.946(13) . . ?
Br5 Sb2 Br6 90.055(14) 7_546 . ?
Br4 Sb2 Br6 90.331(13) 7_546 . ?
Br4 Sb2 Br6 89.666(13) . . ?
Br5 Sb2 Br6 90.056(14) . 7_546 ?
Br5 Sb2 Br6 89.944(14) 7_546 7_546 ?
Br4 Sb2 Br6 89.670(13) 7_546 7_546 ?
Br4 Sb2 Br6 90.332(13) . 7_546 ?
Br6 Sb2 Br6 180.0 . 7_546 ?
C6 C2 C3 117.2(4) . . ?
C6 C2 C1 120.5(4) . . ?
C3 C2 C1 122.3(4) . . ?
C4 C3 C2 120.2(4) . . ?
C4 C3 H3 119.9 . . ?
C2 C3 H3 119.9 . . ?
C4 C5 N1 119.7(4) . . ?
C4 C5 H5 120.2 . . ?
N1 C5 H5 120.2 . . ?
C5 C4 C3 120.1(4) . . ?
C5 C4 H4 120.0 . . ?
C3 C4 H4 120.0 . . ?
N1 C6 C2 121.9(3) . . ?
N1 C6 H6 119.1 . . ?
C2 C6 H6 119.1 . . ?
C9 C9 C8 112.1(4) 5_667 . ?
C9 C9 H9A 109.2 5_667 . ?
C8 C9 H9A 109.2 . . ?
C9 C9 H9B 109.2 5_667 . ?
C8 C9 H9B 109.2 . . ?
H9A C9 H9B 107.9 . . ?
C7 C8 C9 113.9(3) . . ?
C7 C8 H8A 108.8 . . ?
C9 C8 H8A 108.8 . . ?
C7 C8 H8B 108.8 . . ?
C9 C8 H8B 108.8 . . ?
H8A C8 H8B 107.7 . . ?
N1 C7 C8 112.5(3) . . ?
N1 C7 H7A 109.1 . . ?
C8 C7 H7A 109.1 . . ?
N1 C7 H7B 109.1 . . ?
C8 C7 H7B 109.1 . . ?
H7A C7 H7B 107.8 . . ?

loop_
_geom_bond_atom_site_label_1
_geom_bond_atom_site_label_2
_geom_bond_distance
_geom_bond_site_symmetry_2
_geom_bond_publ_flag
Sb1 Br1 2.5226(5) 2_656 ?
Sb1 Br1 2.5226(5) . ?
Sb1 Br2 2.5417(4) . ?
Sb1 Br2 2.5417(4) 2_656 ?
Sb1 Br3 2.5692(5) 2_656 ?
Sb1 Br3 2.5692(5) . ?
C1 C2 1.480(6) . ?
C1 H1A 0.9800 . ?
C1 H1B 0.9800 . ?
C1 H1C 0.9800 . ?
N1 C6 1.332(5) . ?
N1 C5 1.355(5) . ?
N1 C7 1.487(5) . ?
Sb2 Br5 2.5394(4) . ?
Sb2 Br5 2.5394(4) 7_546 ?
Sb2 Br4 2.5488(4) 7_546 ?
Sb2 Br4 2.5488(4) . ?
Sb2 Br6 2.5530(4) . ?
Sb2 Br6 2.5530(4) 7_546 ?
C2 C6 1.376(6) . ?
C2 C3 1.382(5) . ?
C3 C4 1.380(6) . ?
C3 H3 0.9500 . ?
C5 C4 1.349(6) . ?
C5 H5 0.9500 . ?
C4 H4 0.9500 . ?
C6 H6 0.9500 . ?
C9 C9 1.514(8) 5_667 ?
C9 C8 1.519(5) . ?
C9 H9A 0.9900 . ?
C9 H9B 0.9900 . ?
C8 C7 1.511(6) . ?
C8 H8A 0.9900 . ?
C8 H8B 0.9900 . ?
C7 H7A 0.9900 . ?
C7 H7B 0.9900 . ?
